data_4343043
loop_
_publ_author_name
'Wu, Zhi-Lei'
'Dong, Jie'
'Ni, Wei-Yan'
'Zhang, Bo-Wen'
'Cui, Jian-Zhong'
'Zhao, Bin'

_publ_section_title
;
 Unique Chiral Interpenetrating d-f Heterometallic MOFs as Luminescent
 Sensors.
;
_journal_issue 11
_journal_name_full 'Inorganic chemistry'
_journal_page_first 5266
_journal_page_last 5272
_journal_paper_doi 10.1021/acs.inorgchem.5b00240
_journal_volume 54
_journal_year 2015
_chemical_formula_sum 'C24 H16 N3 O9 Tb Zn'
_chemical_formula_weight 714.69
_chemical_name_systematic
; 
 ? 
;
_space_group_IT_number 78
_symmetry_cell_setting tetragonal
_symmetry_space_group_name_Hall 'P 4cw'
_symmetry_space_group_name_H-M 'P 43'
_atom_sites_solution_hydrogens geom
_atom_sites_solution_primary direct
_atom_sites_solution_secondary difmap
_audit_creation_method SHELXL-97
_cell_angle_alpha 90.00
_cell_angle_beta 90.00
_cell_angle_gamma 90.00
_cell_formula_units_Z 4
_cell_length_a 12.1343(4)
_cell_length_b 12.1343(4)
_cell_length_c 14.9938(6)
_cell_measurement_temperature 293(2)
_cell_volume 2207.71(14)
_computing_structure_refinement 'SHELXL-97 (Sheldrick, 1997)'
_computing_structure_solution 'SHELXS-97 (Sheldrick, 1990)'
_diffrn_ambient_temperature 293(2)
_diffrn_measured_fraction_theta_full 0.998
_diffrn_measured_fraction_theta_max 0.998
_diffrn_radiation_monochromator graphite
_diffrn_radiation_source 'fine-focus sealed tube'
_diffrn_radiation_type MoK\a
_diffrn_radiation_wavelength 0.71073
_diffrn_reflns_av_R_equivalents 0.0303
_diffrn_reflns_av_sigmaI/netI 0.0684
_diffrn_reflns_limit_h_max 13
_diffrn_reflns_limit_h_min -9
_diffrn_reflns_limit_k_max 14
_diffrn_reflns_limit_k_min -9
_diffrn_reflns_limit_l_max 17
_diffrn_reflns_limit_l_min -17
_diffrn_reflns_number 4391
_diffrn_reflns_theta_full 25.08
_diffrn_reflns_theta_max 25.08
_diffrn_reflns_theta_min 3.19
_exptl_absorpt_coefficient_mu 4.330
_exptl_absorpt_correction_T_max 0.4780
_exptl_absorpt_correction_T_min 0.2763
_exptl_crystal_colour yellow
_exptl_crystal_density_diffrn 2.150
_exptl_crystal_density_method 'not measured'
_exptl_crystal_description needle
_exptl_crystal_F_000 1392
_exptl_crystal_size_max 0.40
_exptl_crystal_size_mid 0.20
_exptl_crystal_size_min 0.20
_refine_diff_density_max 0.720
_refine_diff_density_min -0.587
_refine_diff_density_rms 0.138
_refine_ls_abs_structure_details 'Flack H D (1983), Acta Cryst. A39, 876-881'
_refine_ls_abs_structure_Flack -0.029(19)
_refine_ls_extinction_method none
_refine_ls_goodness_of_fit_ref 1.070
_refine_ls_hydrogen_treatment mixed
_refine_ls_matrix_type full
_refine_ls_number_parameters 301
_refine_ls_number_reflns 3452
_refine_ls_number_restraints 55
_refine_ls_restrained_S_all 1.092
_refine_ls_R_factor_all 0.0394
_refine_ls_R_factor_gt 0.0365
_refine_ls_shift/su_max 0.001
_refine_ls_shift/su_mean 0.000
_refine_ls_structure_factor_coef Fsqd
_refine_ls_weighting_details 'calc w=1/[\s^2^(Fo^2^)+(0.0000P)^2^+1.5213P] where P=(Fo^2^+2Fc^2^)/3'
_refine_ls_weighting_scheme calc
_refine_ls_wR_factor_gt 0.0684
_refine_ls_wR_factor_ref 0.0698
_reflns_number_gt 3275
_reflns_number_total 3452
_reflns_threshold_expression >2sigma(I)
_cod_data_source_file ic5b00240_si_002.cif
_cod_data_source_block 4
_cod_depositor_comments 'Adding full bibliography for 4343040--4343047.cif.'
_cod_original_cell_volume 2207.71(12)
_cod_original_sg_symbol_H-M P43
_cod_database_code 4343043

loop_
_symmetry_equiv_pos_as_xyz
'x, y, z'
'-y, x, z+3/4'
'-x, -y, z+1/2'
'y, -x, z+1/4'

loop_
_atom_site_label
_atom_site_type_symbol
_atom_site_fract_x
_atom_site_fract_y
_atom_site_fract_z
_atom_site_U_iso_or_equiv
_atom_site_adp_type
_atom_site_occupancy
_atom_site_symmetry_multiplicity
_atom_site_calc_flag
_atom_site_refinement_flags
Tb1 Tb 0.04999(3) 0.01995(3) 0.37622(4) 0.00892(11) Uani 1 1 d .
Zn2 Zn -0.20230(8) 0.17591(9) 0.50833(7) 0.0140(2) Uani 1 1 d .
O3 O -0.1149(5) 0.1186(5) 0.4092(4) 0.0154(15) Uani 1 1 d .
O1 O -0.1285(5) 0.0883(5) 0.6002(4) 0.0154(15) Uani 1 1 d .
O2 O -0.0758(5) 0.0980(5) 0.2689(4) 0.0120(14) Uani 1 1 d .
O4 O 0.2479(5) 0.0760(5) 0.3650(4) 0.0184(14) Uani 1 1 d .
O5 O -0.0928(5) 0.0346(5) 0.7353(4) 0.0149(14) Uani 1 1 d .
O6 O 0.1632(5) -0.1455(5) 0.3924(4) 0.0218(18) Uani 1 1 d .
H1 H 0.127(8) 0.012(7) 0.381(7) 0.033 Uiso 1 1 d .
H6 H 0.214(7) -0.131(9) 0.364(7) 0.033 Uiso 1 1 d .
O7 O 0.1218(5) 0.2029(5) 0.3405(4) 0.0210(16) Uani 1 1 d .
O8 O -0.2206(5) 0.1649(5) 0.7144(4) 0.0177(15) Uani 1 1 d .
C8 C -0.1501(7) 0.1008(7) 0.6847(6) 0.010(2) Uani 1 1 d .
O9 O -0.2164(5) 0.2100(5) 0.3080(4) 0.0160(14) Uani 1 1 d .
C10 C -0.1386(8) 0.1479(7) 0.3255(6) 0.012(2) Uani 1 1 d .
C15 C 0.2212(8) 0.1740(8) 0.3514(6) 0.023(2) Uani 1 1 d U
C18 C -0.3606(4) -0.0285(4) 0.4858(5) 0.030(3) Uani 1 1 d G
H18 H -0.2967 -0.0685 0.4747 0.036 Uiso 1 1 calc R
N12 N -0.3543(4) 0.0835(4) 0.5046(4) 0.0195(18) Uani 1 1 d G
C20 C -0.4499(5) 0.1432(4) 0.5211(5) 0.028(3) Uani 1 1 d G
C1P C -0.5518(4) 0.0910(5) 0.5187(6) 0.049(3) Uani 1 1 d GU
H1P H -0.6157 0.1309 0.5298 0.059 Uiso 1 1 calc R
C2 C -0.5581(4) -0.0210(6) 0.4999(6) 0.059(4) Uani 1 1 d GU
H2 H -0.6263 -0.0560 0.4984 0.071 Uiso 1 1 calc R
C1 C -0.4625(5) -0.0808(4) 0.4834(6) 0.052(4) Uani 1 1 d G
H1A H -0.4668 -0.1557 0.4708 0.063 Uiso 1 1 calc R
C1A C -0.1879(3) 0.4247(5) 0.5171(5) 0.024(2) Uani 1 1 d G
C1E C -0.1439(5) 0.5298(4) 0.5075(5) 0.038(3) Uani 1 1 d GU
H1E H -0.1889 0.5913 0.5142 0.045 Uiso 1 1 calc R
C1L C -0.0328(5) 0.5430(4) 0.4878(6) 0.052(4) Uani 1 1 d GU
H1L H -0.0033 0.6133 0.4814 0.063 Uiso 1 1 calc R
C1N C 0.0344(4) 0.4510(5) 0.4778(5) 0.047(3) Uani 1 1 d GU
H1N H 0.1088 0.4598 0.4646 0.057 Uiso 1 1 calc R
C1M C -0.0096(4) 0.3459(4) 0.4874(4) 0.028(3) Uani 1 1 d GU
H1M H 0.0353 0.2844 0.4807 0.034 Uiso 1 1 calc R
N11 N -0.1208(4) 0.3328(4) 0.5071(4) 0.0193(18) Uani 1 1 d G
C1D C -0.5168(3) 0.3345(4) 0.5511(4) 0.023(2) Uani 1 1 d G
H1D H -0.5896 0.3120 0.5577 0.028 Uiso 1 1 calc R
C14 C -0.4901(4) 0.4457(4) 0.5570(4) 0.018(2) Uani 1 1 d G
C19 C -0.3813(5) 0.4794(3) 0.5471(4) 0.022(2) Uani 1 1 d G
H19 H -0.3634 0.5538 0.5510 0.026 Uiso 1 1 calc R
C1C C -0.2992(3) 0.4019(4) 0.5312(4) 0.018(2) Uani 1 1 d G
N17 N -0.3259(4) 0.2908(4) 0.5253(3) 0.0141(17) Uani 1 1 d G
C1F C -0.4347(4) 0.2571(3) 0.5352(4) 0.019(2) Uani 1 1 d G
C1I C 0.2793(4) 0.3703(5) 0.3399(5) 0.040(3) Uani 1 1 d GU
H1I H 0.2056 0.3903 0.3454 0.048 Uiso 1 1 calc R
C1K C 0.3596(5) 0.4509(4) 0.3290(5) 0.042(3) Uani 1 1 d GU
H1K H 0.3396 0.5248 0.3272 0.050 Uiso 1 1 calc R
C1B C 0.4697(4) 0.4209(4) 0.3208(5) 0.020(2) Uani 1 1 d GU
C1G C 0.4995(4) 0.3104(5) 0.3235(5) 0.039(3) Uani 1 1 d G
H1G H 0.5732 0.2903 0.3181 0.046 Uiso 1 1 calc R
C1J C 0.4192(5) 0.2298(4) 0.3345(5) 0.039(3) Uani 1 1 d G
H1J H 0.4392 0.1558 0.3363 0.047 Uiso 1 1 calc R
C16 C 0.3091(4) 0.2597(4) 0.3427(4) 0.020(2) Uani 1 1 d GU

loop_
_atom_site_aniso_label
_atom_site_aniso_U_11
_atom_site_aniso_U_22
_atom_site_aniso_U_33
_atom_site_aniso_U_23
_atom_site_aniso_U_13
_atom_site_aniso_U_12
Tb1 0.0103(2) 0.0095(2) 0.00700(16) 0.00019(19) 0.0002(2) -0.00092(18)
Zn2 0.0150(6) 0.0144(6) 0.0127(5) 0.0007(5) 0.0009(5) 0.0045(5)
O3 0.017(4) 0.017(4) 0.013(3) -0.003(3) -0.002(3) 0.004(3)
O1 0.018(4) 0.021(4) 0.007(3) 0.005(3) -0.001(3) 0.009(3)
O2 0.011(3) 0.016(3) 0.009(3) 0.002(3) 0.003(3) 0.002(3)
O4 0.019(3) 0.013(3) 0.024(4) -0.009(3) 0.000(3) -0.002(3)
O5 0.011(3) 0.016(3) 0.017(4) 0.001(3) 0.000(3) 0.003(3)
O6 0.021(4) 0.022(4) 0.023(5) 0.009(3) 0.011(3) 0.010(3)
O7 0.018(4) 0.015(4) 0.030(4) 0.001(3) -0.001(3) -0.007(3)
O8 0.013(3) 0.017(4) 0.022(4) -0.004(3) -0.009(3) 0.005(3)
C8 0.009(5) 0.009(5) 0.012(5) -0.003(4) 0.001(4) -0.007(4)
O9 0.014(3) 0.020(4) 0.014(3) -0.007(3) -0.004(3) 0.009(3)
C10 0.013(5) 0.006(5) 0.016(5) -0.004(4) 0.006(4) -0.006(4)
C15 0.022(5) 0.032(5) 0.015(5) -0.013(4) 0.002(4) 0.002(4)
C18 0.022(6) 0.025(6) 0.043(7) -0.003(5) -0.009(5) 0.010(5)
N12 0.009(4) 0.010(4) 0.040(5) 0.002(4) 0.001(4) 0.006(3)
C20 0.021(6) 0.016(5) 0.048(7) 0.000(5) 0.002(5) 0.008(4)
C1P 0.023(5) 0.033(6) 0.092(8) 0.003(6) 0.002(6) 0.008(5)
C2 0.033(6) 0.028(6) 0.116(9) -0.007(6) 0.014(7) -0.004(5)
C1 0.023(6) 0.033(7) 0.102(12) 0.015(7) 0.015(7) 0.002(6)
C1A 0.020(5) 0.018(5) 0.033(6) -0.003(5) -0.006(5) 0.008(4)
C1E 0.021(5) 0.022(5) 0.070(7) -0.011(5) -0.004(6) -0.002(4)
C1L 0.034(6) 0.033(7) 0.090(8) -0.008(6) -0.003(6) 0.001(5)
C1N 0.031(6) 0.034(6) 0.077(8) -0.004(6) -0.003(6) 0.000(5)
C1M 0.017(5) 0.028(5) 0.040(6) -0.006(5) -0.015(5) 0.000(4)
N11 0.015(4) 0.015(4) 0.027(4) -0.003(4) -0.008(4) 0.003(3)
C1D 0.018(5) 0.011(5) 0.041(6) 0.004(5) 0.009(5) 0.007(4)
C14 0.026(6) 0.016(5) 0.011(4) -0.003(4) 0.007(4) 0.009(4)
C19 0.022(6) 0.018(5) 0.026(5) -0.005(4) 0.001(4) 0.004(4)
C1C 0.013(5) 0.022(5) 0.020(5) -0.007(4) -0.007(4) 0.001(4)
N17 0.012(4) 0.025(4) 0.006(4) 0.005(3) 0.001(3) 0.006(3)
C1F 0.020(5) 0.015(5) 0.022(5) 0.000(4) 0.005(4) 0.002(4)
C1I 0.018(5) 0.022(5) 0.079(7) 0.008(5) -0.001(5) -0.002(4)
C1K 0.019(5) 0.029(6) 0.078(7) 0.013(5) -0.004(5) 0.000(5)
C1B 0.013(5) 0.026(5) 0.022(5) 0.002(4) 0.001(4) -0.001(4)
C1G 0.019(6) 0.013(5) 0.083(9) -0.003(6) 0.016(6) -0.002(5)
C1J 0.025(6) 0.014(5) 0.079(9) 0.002(6) 0.018(6) -0.001(5)
C16 0.014(4) 0.018(5) 0.027(5) -0.003(4) 0.001(4) -0.003(4)

loop_
_atom_type_symbol
_atom_type_description
_atom_type_scat_dispersion_real
_atom_type_scat_dispersion_imag
_atom_type_scat_source
C C 0.0033 0.0016 'International Tables Vol C Tables 4.2.6.8 and 6.1.1.4'
H H 0.0000 0.0000 'International Tables Vol C Tables 4.2.6.8 and 6.1.1.4'
N N 0.0061 0.0033 'International Tables Vol C Tables 4.2.6.8 and 6.1.1.4'
O O 0.0106 0.0060 'International Tables Vol C Tables 4.2.6.8 and 6.1.1.4'
Tb Tb -0.1723 4.1537 'International Tables Vol C Tables 4.2.6.8 and 6.1.1.4'
Zn Zn 0.2839 1.4301 'International Tables Vol C Tables 4.2.6.8 and 6.1.1.4'

loop_
_geom_angle_atom_site_label_1
_geom_angle_atom_site_label_2
_geom_angle_atom_site_label_3
_geom_angle
_geom_angle_site_symmetry_1
_geom_angle_site_symmetry_3
O5 Tb1 O2 152.3(2) 3_554 4
O5 Tb1 O5 124.96(17) 3_554 2_554
O2 Tb1 O5 68.9(2) 4 2_554
O5 Tb1 O3 122.0(2) 3_554 .
O2 Tb1 O3 82.7(2) 4 .
O5 Tb1 O3 77.5(2) 2_554 .
O5 Tb1 O2 68.8(2) 3_554 .
O2 Tb1 O2 131.30(16) 4 .
O5 Tb1 O2 114.4(2) 2_554 .
O3 Tb1 O2 53.8(2) . .
O5 Tb1 O7 88.8(2) 3_554 .
O2 Tb1 O7 81.2(2) 4 .
O5 Tb1 O7 146.2(2) 2_554 .
O3 Tb1 O7 83.6(2) . .
O2 Tb1 O7 73.9(2) . .
O5 Tb1 O6 74.0(2) 3_554 .
O2 Tb1 O6 90.4(2) 4 .
O5 Tb1 O6 72.6(2) 2_554 .
O3 Tb1 O6 149.7(2) . .
O2 Tb1 O6 138.1(2) . .
O7 Tb1 O6 124.6(2) . .
O5 Tb1 O1 78.35(19) 3_554 2_554
O2 Tb1 O1 121.65(19) 4 2_554
O5 Tb1 O1 53.01(19) 2_554 2_554
O3 Tb1 O1 80.2(2) . 2_554
O2 Tb1 O1 75.73(19) . 2_554
O7 Tb1 O1 149.5(2) . 2_554
O6 Tb1 O1 78.5(2) . 2_554
O5 Tb1 O4 78.3(2) 3_554 .
O2 Tb1 O4 75.0(2) 4 .
O5 Tb1 O4 128.3(2) 2_554 .
O3 Tb1 O4 133.07(19) . .
O2 Tb1 O4 117.1(2) . .
O7 Tb1 O4 52.85(19) . .
O6 Tb1 O4 71.98(19) . .
O1 Tb1 O4 146.34(19) 2_554 .
O5 Tb1 C15 84.4(2) 3_554 .
O2 Tb1 C15 75.1(2) 4 .
O5 Tb1 C15 142.6(2) 2_554 .
O3 Tb1 C15 108.2(2) . .
O2 Tb1 C15 96.8(2) . .
O7 Tb1 C15 26.7(2) . .
O6 Tb1 C15 98.2(3) . .
O1 Tb1 C15 162.7(2) 2_554 .
O4 Tb1 C15 26.3(2) . .
O5 Tb1 C10 95.4(2) 3_554 .
O2 Tb1 C10 106.7(2) 4 .
O5 Tb1 C10 98.6(2) 2_554 .
O3 Tb1 C10 27.5(2) . .
O2 Tb1 C10 26.6(2) . .
O7 Tb1 C10 74.6(2) . .
O6 Tb1 C10 156.8(2) . .
O1 Tb1 C10 79.2(2) 2_554 .
O4 Tb1 C10 126.9(2) . .
C15 Tb1 C10 101.2(3) . .
O5 Tb1 C8 102.6(2) 3_554 2_554
O2 Tb1 C8 95.0(2) 4 2_554
O5 Tb1 C8 26.4(2) 2_554 2_554
O3 Tb1 C8 76.4(2) . 2_554
O2 Tb1 C8 94.7(2) . 2_554
O7 Tb1 C8 160.0(2) . 2_554
O6 Tb1 C8 74.9(2) . 2_554
O1 Tb1 C8 26.7(2) 2_554 2_554
O4 Tb1 C8 145.2(2) . 2_554
C15 Tb1 C8 168.1(3) . 2_554
C10 Tb1 C8 87.8(2) . 2_554
O3 Zn2 O1 95.4(2) . .
O3 Zn2 N17 136.8(2) . .
O1 Zn2 N17 127.8(2) . .
O3 Zn2 N11 93.3(2) . .
O1 Zn2 N11 106.1(2) . .
N17 Zn2 N11 74.7(2) . .
O3 Zn2 N12 105.0(3) . .
O1 Zn2 N12 97.3(3) . .
N17 Zn2 N12 74.5(2) . .
N11 Zn2 N12 148.7(2) . .
C10 O3 Zn2 120.2(6) . .
C10 O3 Tb1 96.9(5) . .
Zn2 O3 Tb1 142.4(3) . .
C8 O1 Zn2 122.0(6) . .
C8 O1 Tb1 94.1(5) . 4
Zn2 O1 Tb1 143.7(3) . 4
C10 O2 Tb1 153.7(6) . 2_554
C10 O2 Tb1 96.8(5) . .
Tb1 O2 Tb1 109.4(2) 2_554 .
C15 O4 Tb1 91.2(6) . .
C8 O5 Tb1 147.2(6) . 3
C8 O5 Tb1 100.0(5) . 4
Tb1 O5 Tb1 112.6(3) 3 4
C15 O7 Tb1 93.4(6) . .
O8 C8 O1 124.2(9) . .
O8 C8 O5 123.0(8) . .
O1 C8 O5 112.7(8) . .
O8 C8 Tb1 176.5(6) . 4
O1 C8 Tb1 59.2(4) . 4
O5 C8 Tb1 53.6(4) . 4
O9 C10 O2 126.7(9) . .
O9 C10 O3 121.8(8) . .
O2 C10 O3 111.4(8) . .
O9 C10 Tb1 174.7(7) . .
O2 C10 Tb1 56.6(5) . .
O3 C10 Tb1 55.6(4) . .
O4 C15 O7 122.2(9) . .
O4 C15 C16 119.4(8) . .
O7 C15 C16 118.3(8) . .
O4 C15 Tb1 62.5(5) . .
O7 C15 Tb1 60.0(5) . .
C16 C15 Tb1 176.6(6) . .
N12 C18 C1 120.0 . .
C20 N12 C18 120.0 . .
C20 N12 Zn2 115.9(3) . .
C18 N12 Zn2 124.1(3) . .
N12 C20 C1P 120.0 . .
N12 C20 C1F 115.4(5) . .
C1P C20 C1F 124.6(5) . .
C2 C1P C20 120.0 . .
C1P C2 C1 120.0 . .
C2 C1 C18 120.0 . .
C1E C1A N11 120.0 . .
C1E C1A C1C 124.7(4) . .
N11 C1A C1C 115.1(4) . .
C1L C1E C1A 120.0 . .
C1N C1L C1E 120.0 . .
C1L C1N C1M 120.0 . .
C1N C1M N11 120.0 . .
C1M N11 C1A 120.0 . .
C1M N11 Zn2 123.5(3) . .
C1A N11 Zn2 116.2(3) . .
C14 C1D C1F 120.0 . .
C1D C14 C19 120.0 . .
C1D C14 C1B 120.2(10) . 4_465
C19 C14 C1B 119.7(10) . 4_465
C1C C19 C14 120.0 . .
N17 C1C C19 120.0 . .
N17 C1C C1A 114.1(4) . .
C19 C1C C1A 125.9(4) . .
C1C N17 C1F 120.0 . .
C1C N17 Zn2 119.6(3) . .
C1F N17 Zn2 120.3(3) . .
N17 C1F C1D 120.0 . .
N17 C1F C20 113.4(4) . .
C1D C1F C20 126.5(4) . .
C1K C1I C16 120.0 . .
C1I C1K C1B 120.0 . .
C1K C1B C1G 120.0 . .
C1K C1B C14 118.7(10) . 2_664
C1G C1B C14 121.3(10) . 2_664
C1J C1G C1B 120.0 . .
C16 C1J C1G 120.0 . .
C1J C16 C1I 120.0 . .
C1J C16 C15 120.7(5) . .
C1I C16 C15 119.2(5) . .

loop_
_geom_bond_atom_site_label_1
_geom_bond_atom_site_label_2
_geom_bond_distance
_geom_bond_site_symmetry_2
Tb1 O5 2.274(6) 3_554
Tb1 O2 2.318(6) 4
Tb1 O5 2.366(6) 2_554
Tb1 O3 2.383(6) .
Tb1 O2 2.411(6) .
Tb1 O7 2.444(6) .
Tb1 O6 2.445(6) .
Tb1 O1 2.493(6) 2_554
Tb1 O4 2.502(6) .
Tb1 C15 2.819(10) .
Tb1 C10 2.868(10) .
Tb1 C8 2.894(9) 2_554
Zn2 O3 1.954(6) .
Zn2 O1 1.957(6) .
Zn2 N17 2.063(4) .
Zn2 N11 2.145(5) .
Zn2 N12 2.160(5) .
O3 C10 1.335(10) .
O1 C8 1.302(10) .
O1 Tb1 2.493(6) 4
O2 C10 1.292(11) .
O2 Tb1 2.318(6) 2_554
O4 C15 1.248(11) .
O5 C8 1.306(11) .
O5 Tb1 2.274(6) 3
O5 Tb1 2.366(6) 4
O7 C15 1.267(11) .
O8 C8 1.239(10) .
C8 Tb1 2.894(9) 4
O9 C10 1.236(11) .
C15 C16 1.496(10) .
C18 N12 1.3900 .
C18 C1 1.3900 .
N12 C20 1.3900 .
C20 C1P 1.3900 .
C20 C1F 1.410(6) .
C1P C2 1.3900 .
C2 C1 1.3900 .
C1A C1E 1.3900 .
C1A N11 1.3900 .
C1A C1C 1.394(6) .
C1E C1L 1.3900 .
C1L C1N 1.3900 .
C1N C1M 1.3900 .
C1M N11 1.3900 .
C1D C14 1.3900 .
C1D C1F 1.3900 .
C14 C19 1.3900 .
C14 C1B 1.50(3) 4_465
C19 C1C 1.3900 .
C1C N17 1.3900 .
N17 C1F 1.3900 .
C1I C1K 1.3900 .
C1I C16 1.3900 .
C1K C1B 1.3900 .
C1B C1G 1.3900 .
C1B C14 1.50(3) 2_664
C1G C1J 1.3900 .
C1J C16 1.3900 .
